data_4102573
loop_
_publ_author_name
'John D. Trzupek'
'Dongjoo Lee'
'Brendan M. Crowley'
'Vasilios M. Marathias'
'Samuel J. Danishefsky'

_publ_section_title
;
 Total Synthesis of Enantiopure Phalarine via a Stereospecific
 Pictet-Spengler Reaction: Traceless Transfer of Chirality from
 l-Tryptophan
;
_journal_name_full 'Journal of the American Chemical Society'
_journal_page_first 8506
_journal_page_last 8512
_journal_paper_doi 10.1021/ja1030968
_journal_volume 132
_journal_year 2010
_chemical_formula_sum 'C34 H32 N2 O6 S'
_chemical_formula_weight 596.68
_chemical_name_systematic
; 
 ? 
;
_space_group_IT_number 14
_symmetry_cell_setting monoclinic
_symmetry_space_group_name_Hall '-P 2ybc'
_symmetry_space_group_name_H-M 'P 1 21/c 1'
_atom_sites_solution_hydrogens geom
_atom_sites_solution_primary direct
_atom_sites_solution_secondary difmap
_audit_creation_method SHELXL-97
_cell_angle_alpha 90.00
_cell_angle_beta 94.159(3)
_cell_angle_gamma 90.00
_cell_formula_units_Z 4
_cell_length_a 13.841(3)
_cell_length_b 11.389(3)
_cell_length_c 18.565(4)
_cell_measurement_reflns_used 9947
_cell_measurement_temperature 200(2)
_cell_measurement_theta_max 30.46
_cell_measurement_theta_min 2.32
_cell_volume 2918.8(12)
_computing_cell_refinement 'Bruker SAINT'
_computing_data_collection 'Bruker APEX2'
_computing_data_reduction 'Bruker SAINT'
_computing_molecular_graphics 'Bruker SHELXTL'
_computing_publication_material 'Bruker SHELXTL'
_computing_structure_refinement 'SHELXL-97 (Sheldrick, 2008)'
_computing_structure_solution 'SHELXS-97 (Sheldrick, 2008)'
_diffrn_ambient_temperature 200(2)
_diffrn_measured_fraction_theta_full 0.997
_diffrn_measured_fraction_theta_max 0.997
_diffrn_measurement_device_type 'Bruker APEX-II CCD'
_diffrn_measurement_method '\f and \w scans'
_diffrn_radiation_monochromator graphite
_diffrn_radiation_source 'fine-focus sealed tube'
_diffrn_radiation_type MoK\a
_diffrn_radiation_wavelength 0.71073
_diffrn_reflns_av_R_equivalents 0.0406
_diffrn_reflns_av_sigmaI/netI 0.0334
_diffrn_reflns_limit_h_max 19
_diffrn_reflns_limit_h_min -19
_diffrn_reflns_limit_k_max 16
_diffrn_reflns_limit_k_min -16
_diffrn_reflns_limit_l_max 26
_diffrn_reflns_limit_l_min -26
_diffrn_reflns_number 45567
_diffrn_reflns_theta_full 30.50
_diffrn_reflns_theta_max 30.50
_diffrn_reflns_theta_min 1.48
_exptl_absorpt_coefficient_mu 0.161
_exptl_absorpt_correction_T_max 0.9840
_exptl_absorpt_correction_T_min 0.8553
_exptl_absorpt_correction_type empirical
_exptl_absorpt_process_details sadabs
_exptl_crystal_colour colorless
_exptl_crystal_density_diffrn 1.358
_exptl_crystal_density_method 'not measured'
_exptl_crystal_description block
_exptl_crystal_F_000 1256
_exptl_crystal_size_max 1.00
_exptl_crystal_size_mid 0.15
_exptl_crystal_size_min 0.10
_refine_diff_density_max 0.414
_refine_diff_density_min -0.373
_refine_diff_density_rms 0.049
_refine_ls_extinction_method none
_refine_ls_goodness_of_fit_ref 1.022
_refine_ls_hydrogen_treatment constr
_refine_ls_matrix_type full
_refine_ls_number_parameters 388
_refine_ls_number_reflns 8888
_refine_ls_number_restraints 0
_refine_ls_restrained_S_all 1.022
_refine_ls_R_factor_all 0.0793
_refine_ls_R_factor_gt 0.0434
_refine_ls_shift/su_max 0.000
_refine_ls_shift/su_mean 0.000
_refine_ls_structure_factor_coef Fsqd
_refine_ls_weighting_details 'calc w=1/[\s^2^(Fo^2^)+(0.0597P)^2^+1.1069P] where P=(Fo^2^+2Fc^2^)/3'
_refine_ls_weighting_scheme calc
_refine_ls_wR_factor_gt 0.1088
_refine_ls_wR_factor_ref 0.1321
_reflns_number_gt 6019
_reflns_number_total 8888
_reflns_threshold_expression >2sigma(I)
_cod_data_source_file ja1030968_si_002.cif
_cod_data_source_block 14s10
_cod_original_cell_volume 2919.0(11)
_cod_database_code 4102573

loop_
_symmetry_equiv_pos_as_xyz
'x, y, z'
'-x, y+1/2, -z+1/2'
'-x, -y, -z'
'x, -y-1/2, z-1/2'

loop_
_atom_site_label
_atom_site_type_symbol
_atom_site_fract_x
_atom_site_fract_y
_atom_site_fract_z
_atom_site_U_iso_or_equiv
_atom_site_adp_type
_atom_site_occupancy
_atom_site_symmetry_multiplicity
_atom_site_calc_flag
_atom_site_refinement_flags
S S 0.15781(3) 0.33418(3) 0.20819(2) 0.03024(10) Uani 1 1 d .
N1 N 0.23781(10) 0.23835(12) 0.18432(7) 0.0288(3) Uani 1 1 d .
O1 O 0.16458(9) 0.33618(11) 0.28550(7) 0.0403(3) Uani 1 1 d .
C1 C 0.27486(11) 0.23254(12) 0.10906(8) 0.0239(3) Uani 1 1 d .
O2 O 0.17465(9) 0.43931(10) 0.16902(7) 0.0403(3) Uani 1 1 d .
N2 N 0.43304(9) 0.26178(11) 0.05788(7) 0.0247(3) Uani 1 1 d .
C2 C 0.20254(11) 0.26228(13) 0.04754(8) 0.0262(3) Uani 1 1 d .
O3 O 0.19076(8) 0.06181(9) 0.06186(6) 0.0276(2) Uani 1 1 d .
C3 C 0.17879(12) 0.36599(14) 0.01107(9) 0.0328(3) Uani 1 1 d .
H3A H 0.2122 0.4368 0.0237 0.039 Uiso 1 1 calc R
O4 O -0.01778(10) 0.27221(12) -0.11503(7) 0.0463(3) Uani 1 1 d .
C4 C 0.10549(13) 0.36469(16) -0.04414(10) 0.0378(4) Uani 1 1 d .
H4A H 0.0890 0.4350 -0.0697 0.045 Uiso 1 1 calc R
O5 O 0.54419(9) 0.15306(11) 0.17710(6) 0.0375(3) Uani 1 1 d .
C5 C 0.05568(12) 0.26085(16) -0.06245(9) 0.0352(4) Uani 1 1 d .
O6 O 0.53803(9) -0.01985(10) 0.11940(7) 0.0372(3) Uani 1 1 d .
C6 C 0.08133(12) 0.15476(15) -0.02882(9) 0.0318(3) Uani 1 1 d .
H6A H 0.0497 0.0832 -0.0422 0.038 Uiso 1 1 calc R
C7 C 0.15560(11) 0.15989(13) 0.02526(8) 0.0270(3) Uani 1 1 d .
C8 C 0.28519(10) 0.09844(12) 0.09750(8) 0.0238(3) Uani 1 1 d .
C9 C 0.29288(11) 0.04855(13) 0.17241(8) 0.0269(3) Uani 1 1 d .
C10 C 0.32290(12) -0.06203(15) 0.19546(9) 0.0341(4) Uani 1 1 d .
H10A H 0.3463 -0.1172 0.1625 0.041 Uiso 1 1 calc R
C11 C 0.31805(15) -0.09048(18) 0.26808(11) 0.0447(4) Uani 1 1 d .
H11A H 0.3385 -0.1657 0.2853 0.054 Uiso 1 1 calc R
C12 C 0.28350(16) -0.00910(19) 0.31513(11) 0.0482(5) Uani 1 1 d .
H12A H 0.2796 -0.0306 0.3643 0.058 Uiso 1 1 calc R
C13 C 0.25431(14) 0.10270(18) 0.29332(10) 0.0406(4) Uani 1 1 d .
H13A H 0.2318 0.1580 0.3265 0.049 Uiso 1 1 calc R
C14 C 0.25941(12) 0.13036(14) 0.22036(9) 0.0295(3) Uani 1 1 d .
C15 C 0.37163(11) 0.29753(13) 0.11486(8) 0.0259(3) Uani 1 1 d .
H15A H 0.3597 0.3831 0.1114 0.031 Uiso 1 1 calc R
H15B H 0.4057 0.2813 0.1626 0.031 Uiso 1 1 calc R
C16 C 0.45563(11) 0.13712(13) 0.05888(8) 0.0239(3) Uani 1 1 d .
H16A H 0.4947 0.1220 0.0166 0.029 Uiso 1 1 calc R
C17 C 0.36139(11) 0.06701(13) 0.04555(8) 0.0251(3) Uani 1 1 d .
H17A H 0.3344 0.0814 -0.0045 0.030 Uiso 1 1 calc R
H17B H 0.3763 -0.0178 0.0502 0.030 Uiso 1 1 calc R
C18 C 0.04387(11) 0.27674(14) 0.17843(9) 0.0290(3) Uani 1 1 d .
C19 C -0.00620(13) 0.32246(17) 0.11776(11) 0.0423(4) Uani 1 1 d .
H19A H 0.0178 0.3893 0.0942 0.051 Uiso 1 1 calc R
C20 C -0.09164(13) 0.2697(2) 0.09183(11) 0.0470(5) Uani 1 1 d .
H20A H -0.1258 0.3005 0.0498 0.056 Uiso 1 1 calc R
C21 C -0.12873(13) 0.17315(16) 0.12564(11) 0.0396(4) Uani 1 1 d .
C22 C -0.07830(15) 0.13102(18) 0.18721(12) 0.0477(5) Uani 1 1 d .
H22A H -0.1034 0.0658 0.2117 0.057 Uiso 1 1 calc R
C23 C 0.00788(14) 0.18146(17) 0.21415(11) 0.0420(4) Uani 1 1 d .
H23A H 0.0417 0.1511 0.2565 0.050 Uiso 1 1 calc R
C24 C -0.22059(15) 0.1142(2) 0.09618(15) 0.0603(6) Uani 1 1 d .
H24A H -0.2465 0.1556 0.0527 0.090 Uiso 1 1 calc R
H24B H -0.2684 0.1162 0.1326 0.090 Uiso 1 1 calc R
H24C H -0.2068 0.0325 0.0840 0.090 Uiso 1 1 calc R
C25 C -0.07002(16) 0.1688(2) -0.13709(13) 0.0564(6) Uani 1 1 d .
H25A H -0.1211 0.1891 -0.1743 0.085 Uiso 1 1 calc R
H25B H -0.0991 0.1343 -0.0954 0.085 Uiso 1 1 calc R
H25C H -0.0256 0.1120 -0.1567 0.085 Uiso 1 1 calc R
C26 C 0.51653(11) 0.09391(14) 0.12591(8) 0.0270(3) Uani 1 1 d .
C27 C 0.59130(16) -0.07349(18) 0.18066(11) 0.0491(5) Uani 1 1 d .
H27A H 0.6027 -0.1565 0.1703 0.074 Uiso 1 1 calc R
H27B H 0.5538 -0.0671 0.2233 0.074 Uiso 1 1 calc R
H27C H 0.6535 -0.0333 0.1900 0.074 Uiso 1 1 calc R
C28 C 0.51748(12) 0.33827(15) 0.05390(9) 0.0306(3) Uani 1 1 d .
H28A H 0.5688 0.3123 0.0903 0.037 Uiso 1 1 calc R
H28B H 0.4991 0.4194 0.0663 0.037 Uiso 1 1 calc R
C29 C 0.55767(12) 0.33871(13) -0.01938(8) 0.0278(3) Uani 1 1 d .
C30 C 0.65711(12) 0.34570(15) -0.02525(10) 0.0340(4) Uani 1 1 d .
H30A H 0.6998 0.3426 0.0172 0.041 Uiso 1 1 calc R
C31 C 0.69508(14) 0.35710(16) -0.09225(11) 0.0407(4) Uani 1 1 d .
H31A H 0.7632 0.3621 -0.0954 0.049 Uiso 1 1 calc R
C32 C 0.63362(16) 0.36117(16) -0.15393(10) 0.0426(4) Uani 1 1 d .
H32A H 0.6593 0.3694 -0.1998 0.051 Uiso 1 1 calc R
C33 C 0.53479(16) 0.35331(16) -0.14926(10) 0.0425(4) Uani 1 1 d .
H33A H 0.4926 0.3558 -0.1919 0.051 Uiso 1 1 calc R
C34 C 0.49675(13) 0.34181(15) -0.08242(9) 0.0354(4) Uani 1 1 d .
H34A H 0.4286 0.3360 -0.0797 0.042 Uiso 1 1 calc R

loop_
_atom_site_aniso_label
_atom_site_aniso_U_11
_atom_site_aniso_U_22
_atom_site_aniso_U_33
_atom_site_aniso_U_23
_atom_site_aniso_U_13
_atom_site_aniso_U_12
S 0.02943(19) 0.02420(18) 0.0382(2) -0.00711(15) 0.01019(15) -0.00165(15)
N1 0.0303(7) 0.0265(6) 0.0305(7) -0.0006(5) 0.0085(5) 0.0028(5)
O1 0.0394(7) 0.0441(7) 0.0383(7) -0.0158(5) 0.0095(5) -0.0036(5)
C1 0.0247(7) 0.0195(6) 0.0276(7) -0.0020(5) 0.0033(5) 0.0002(5)
O2 0.0409(7) 0.0225(6) 0.0598(8) -0.0035(5) 0.0187(6) -0.0019(5)
N2 0.0256(6) 0.0221(6) 0.0269(6) -0.0036(5) 0.0042(5) -0.0032(5)
C2 0.0240(7) 0.0233(7) 0.0312(8) 0.0003(6) 0.0020(6) 0.0011(5)
O3 0.0243(5) 0.0215(5) 0.0360(6) 0.0015(4) -0.0039(4) -0.0024(4)
C3 0.0334(8) 0.0241(7) 0.0410(9) 0.0032(6) 0.0040(7) 0.0004(6)
O4 0.0400(7) 0.0484(8) 0.0479(8) 0.0103(6) -0.0134(6) 0.0013(6)
C4 0.0381(9) 0.0317(9) 0.0434(10) 0.0107(7) 0.0005(7) 0.0053(7)
O5 0.0449(7) 0.0370(7) 0.0291(6) -0.0058(5) -0.0070(5) 0.0025(5)
C5 0.0289(8) 0.0403(9) 0.0357(9) 0.0059(7) -0.0021(7) 0.0039(7)
O6 0.0388(7) 0.0306(6) 0.0408(7) -0.0044(5) -0.0073(5) 0.0077(5)
C6 0.0276(8) 0.0301(8) 0.0371(9) 0.0012(6) -0.0018(6) -0.0017(6)
C7 0.0246(7) 0.0246(7) 0.0319(8) 0.0018(6) 0.0032(6) 0.0011(6)
C8 0.0231(7) 0.0184(6) 0.0293(7) -0.0019(5) -0.0018(5) -0.0013(5)
C9 0.0251(7) 0.0256(7) 0.0295(7) 0.0012(6) -0.0002(6) -0.0019(6)
C10 0.0358(9) 0.0277(8) 0.0381(9) 0.0036(7) -0.0013(7) 0.0016(6)
C11 0.0524(11) 0.0369(10) 0.0437(10) 0.0138(8) -0.0031(9) 0.0038(8)
C12 0.0546(12) 0.0557(12) 0.0346(10) 0.0147(9) 0.0042(8) 0.0036(10)
C13 0.0442(10) 0.0464(11) 0.0321(9) 0.0033(8) 0.0089(7) 0.0032(8)
C14 0.0285(8) 0.0296(8) 0.0305(8) 0.0018(6) 0.0036(6) 0.0006(6)
C15 0.0268(7) 0.0221(7) 0.0290(7) -0.0056(6) 0.0036(6) -0.0014(6)
C16 0.0237(7) 0.0246(7) 0.0235(7) -0.0047(5) 0.0032(5) 0.0000(5)
C17 0.0264(7) 0.0224(7) 0.0263(7) -0.0059(5) 0.0000(5) -0.0001(5)
C18 0.0275(7) 0.0252(7) 0.0351(8) -0.0022(6) 0.0087(6) 0.0019(6)
C19 0.0271(8) 0.0444(10) 0.0563(12) 0.0193(9) 0.0090(8) 0.0063(7)
C20 0.0264(9) 0.0647(13) 0.0498(11) 0.0151(10) 0.0023(8) 0.0075(8)
C21 0.0282(8) 0.0387(10) 0.0518(11) -0.0094(8) 0.0030(7) 0.0023(7)
C22 0.0451(11) 0.0358(10) 0.0614(13) 0.0100(9) -0.0008(9) -0.0127(8)
C23 0.0423(10) 0.0407(10) 0.0424(10) 0.0100(8) -0.0018(8) -0.0102(8)
C24 0.0356(11) 0.0594(14) 0.0841(17) -0.0152(12) -0.0075(11) -0.0038(10)
C25 0.0411(11) 0.0640(14) 0.0607(14) 0.0104(11) -0.0194(10) -0.0104(10)
C26 0.0236(7) 0.0299(8) 0.0279(7) -0.0023(6) 0.0035(6) -0.0008(6)
C27 0.0515(12) 0.0389(10) 0.0539(12) 0.0047(9) -0.0171(9) 0.0094(9)
C28 0.0319(8) 0.0327(8) 0.0275(8) -0.0044(6) 0.0036(6) -0.0096(6)
C29 0.0320(8) 0.0234(7) 0.0281(7) 0.0003(6) 0.0040(6) -0.0048(6)
C30 0.0334(8) 0.0329(8) 0.0357(9) -0.0010(7) 0.0033(7) -0.0052(7)
C31 0.0423(10) 0.0347(9) 0.0472(10) -0.0048(8) 0.0171(8) -0.0077(8)
C32 0.0661(13) 0.0299(9) 0.0339(9) -0.0004(7) 0.0185(9) -0.0067(8)
C33 0.0615(12) 0.0382(10) 0.0275(8) 0.0010(7) -0.0001(8) -0.0048(9)
C34 0.0373(9) 0.0374(9) 0.0311(8) -0.0001(7) -0.0001(7) -0.0049(7)

loop_
_atom_type_symbol
_atom_type_description
_atom_type_scat_dispersion_real
_atom_type_scat_dispersion_imag
_atom_type_scat_source
C C 0.0033 0.0016 'International Tables Vol C Tables 4.2.6.8 and 6.1.1.4'
H H 0.0000 0.0000 'International Tables Vol C Tables 4.2.6.8 and 6.1.1.4'
N N 0.0061 0.0033 'International Tables Vol C Tables 4.2.6.8 and 6.1.1.4'
O O 0.0106 0.0060 'International Tables Vol C Tables 4.2.6.8 and 6.1.1.4'
S S 0.1246 0.1234 'International Tables Vol C Tables 4.2.6.8 and 6.1.1.4'

loop_
_geom_angle_atom_site_label_1
_geom_angle_atom_site_label_2
_geom_angle_atom_site_label_3
_geom_angle
O2 S O1 119.72(8)
O2 S N1 106.39(7)
O1 S N1 106.58(8)
O2 S C18 109.11(8)
O1 S C18 108.23(8)
N1 S C18 105.99(7)
C14 N1 C1 108.70(12)
C14 N1 S 124.90(11)
C1 N1 S 123.75(10)
C2 C1 N1 115.93(12)
C2 C1 C15 118.49(13)
N1 C1 C15 105.42(12)
C2 C1 C8 100.37(11)
N1 C1 C8 102.13(11)
C15 C1 C8 113.45(12)
C16 N2 C15 113.49(12)
C16 N2 C28 114.21(12)
C15 N2 C28 112.27(12)
C7 C2 C3 118.79(14)
C7 C2 C1 108.05(13)
C3 C2 C1 133.13(14)
C7 O3 C8 105.11(11)
C4 C3 C2 119.01(16)
C5 O4 C25 117.60(15)
C3 C4 C5 120.62(16)
O4 C5 C6 123.74(16)
O4 C5 C4 115.00(15)
C6 C5 C4 121.26(15)
C26 O6 C27 116.28(14)
C7 C6 C5 116.08(15)
O3 C7 C2 113.24(13)
O3 C7 C6 122.71(14)
C2 C7 C6 124.05(14)
O3 C8 C9 107.97(12)
O3 C8 C17 106.27(11)
C9 C8 C17 119.53(13)
O3 C8 C1 104.59(11)
C9 C8 C1 104.24(12)
C17 C8 C1 113.22(12)
C10 C9 C14 121.20(15)
C10 C9 C8 129.14(15)
C14 C9 C8 109.59(13)
C9 C10 C11 118.45(17)
C12 C11 C10 119.91(17)
C11 C12 C13 122.53(18)
C12 C13 C14 117.11(18)
C9 C14 C13 120.78(16)
C9 C14 N1 110.29(14)
C13 C14 N1 128.88(15)
N2 C15 C1 111.52(12)
N2 C16 C26 115.41(12)
N2 C16 C17 109.07(12)
C26 C16 C17 112.02(12)
C8 C17 C16 113.29(12)
C19 C18 C23 120.66(16)
C19 C18 S 120.09(13)
C23 C18 S 119.15(13)
C18 C19 C20 119.10(17)
C19 C20 C21 121.61(18)
C22 C21 C20 118.02(17)
C22 C21 C24 120.57(19)
C20 C21 C24 121.4(2)
C21 C22 C23 121.68(18)
C18 C23 C22 118.90(18)
O5 C26 O6 123.59(15)
O5 C26 C16 125.85(15)
O6 C26 C16 110.53(13)
N2 C28 C29 113.32(13)
C30 C29 C34 118.37(15)
C30 C29 C28 120.21(15)
C34 C29 C28 121.22(15)
C29 C30 C31 121.04(17)
C32 C31 C30 119.74(18)
C31 C32 C33 120.07(17)
C32 C33 C34 120.27(18)
C33 C34 C29 120.51(17)

loop_
_geom_bond_atom_site_label_1
_geom_bond_atom_site_label_2
_geom_bond_distance
S O2 1.4289(13)
S O1 1.4317(14)
S N1 1.6387(14)
S C18 1.7589(17)
N1 C14 1.421(2)
N1 C1 1.5243(19)
C1 C2 1.502(2)
C1 C15 1.527(2)
C1 C8 1.550(2)
N2 C16 1.4537(19)
N2 C15 1.4622(19)
N2 C28 1.4638(19)
C2 C7 1.384(2)
C2 C3 1.389(2)
O3 C7 1.3778(18)
O3 C8 1.4815(17)
C3 C4 1.389(2)
O4 C5 1.364(2)
O4 C25 1.426(3)
C4 C5 1.398(3)
O5 C26 1.2046(19)
C5 C6 1.394(2)
O6 C26 1.337(2)
O6 C27 1.445(2)
C6 C7 1.385(2)
C8 C9 1.499(2)
C8 C17 1.523(2)
C9 C10 1.384(2)
C9 C14 1.391(2)
C10 C11 1.393(3)
C11 C12 1.382(3)
C12 C13 1.387(3)
C13 C14 1.397(2)
C16 C26 1.533(2)
C16 C17 1.534(2)
C18 C19 1.381(2)
C18 C23 1.383(2)
C19 C20 1.382(3)
C20 C21 1.383(3)
C21 C22 1.381(3)
C21 C24 1.505(3)
C22 C23 1.384(3)
C28 C29 1.507(2)
C29 C30 1.391(2)
C29 C34 1.392(2)
C30 C31 1.391(2)
C31 C32 1.377(3)
C32 C33 1.380(3)
C33 C34 1.389(2)
